data_7102161
loop_
_publ_author_name
'Aaker\"oy, Christer B'
'Desper, John'
'Smith, Michelle M'

_publ_section_title
;
 Constructing, deconstructing, and reconstructing ternary
 supermolecules.
;
_journal_issue 38
_journal_name_full 'Chemical communications (Cambridge, England)'
_journal_page_first 3936
_journal_page_last 3938
_journal_paper_doi 10.1039/b707518a
_journal_year 2007
_chemical_formula_moiety 'C23 H20 Br N5 O'
_chemical_formula_sum 'C23 H20 Br N5 O'
_chemical_formula_weight 462.35
_chemical_name_common
;442 1-((4-pyridyl)methyl)-5,6-dimethylbenzimidazole, 4-
bromoPhC(CN)(=NOH)
;
_chemical_name_systematic
;
442 1-[(4-pyridyl)methyl]-5,6-dimethylbenzimidazole, 4-bromoPhC(CN)(=NOH)
;
_space_group_IT_number 14
_symmetry_cell_setting monoclinic
_symmetry_space_group_name_Hall '-P 2ybc'
_symmetry_space_group_name_H-M 'P 1 21/c 1'
_atom_sites_solution_hydrogens geom
_atom_sites_solution_primary direct
_atom_sites_solution_secondary difmap
_audit_creation_method SHELXL-97
_cell_angle_alpha 90.00
_cell_angle_beta 103.494(4)
_cell_angle_gamma 90.00
_cell_formula_units_Z 4
_cell_length_a 15.9510(15)
_cell_length_b 5.9914(6)
_cell_length_c 23.071(2)
_cell_measurement_reflns_used 9865
_cell_measurement_temperature 133(2)
_cell_measurement_theta_max 30.82
_cell_measurement_theta_min 2.63
_cell_volume 2144.0(3)
_computing_cell_refinement 'Bruker SMART'
_computing_data_collection 'Bruker SMART'
_computing_data_reduction 'Bruker SAINT'
_computing_molecular_graphics 'Bruker SHELXTL'
_computing_publication_material 'Bruker SHELXTL'
_computing_structure_refinement 'SHELXL-97 (Sheldrick, 1997)'
_computing_structure_solution 'SHELXS-97 (Sheldrick, 1990)'
_diffrn_ambient_temperature 133(2)
_diffrn_measured_fraction_theta_full 0.998
_diffrn_measured_fraction_theta_max 0.998
_diffrn_measurement_device_type 'CCD area detector'
_diffrn_measurement_method 'phi and omega scans'
_diffrn_radiation_monochromator graphite
_diffrn_radiation_source 'fine-focus sealed tube'
_diffrn_radiation_type MoK\a
_diffrn_radiation_wavelength 0.71073
_diffrn_reflns_av_R_equivalents 0.0453
_diffrn_reflns_av_sigmaI/netI 0.0269
_diffrn_reflns_limit_h_max 24
_diffrn_reflns_limit_h_min -24
_diffrn_reflns_limit_k_max 9
_diffrn_reflns_limit_k_min -9
_diffrn_reflns_limit_l_max 35
_diffrn_reflns_limit_l_min -35
_diffrn_reflns_number 81141
_diffrn_reflns_theta_full 33.14
_diffrn_reflns_theta_max 33.14
_diffrn_reflns_theta_min 1.82
_exptl_absorpt_coefficient_mu 1.942
_exptl_absorpt_correction_T_max 0.7594
_exptl_absorpt_correction_T_min 0.5935
_exptl_absorpt_correction_type multi-scan
_exptl_absorpt_process_details SADABS
_exptl_crystal_colour colourless
_exptl_crystal_density_diffrn 1.432
_exptl_crystal_density_method 'not measured'
_exptl_crystal_description plate
_exptl_crystal_F_000 944
_exptl_crystal_size_max 0.30
_exptl_crystal_size_mid 0.25
_exptl_crystal_size_min 0.15
_refine_diff_density_max 0.789
_refine_diff_density_min -0.522
_refine_diff_density_rms 0.060
_refine_ls_extinction_method none
_refine_ls_goodness_of_fit_ref 1.045
_refine_ls_hydrogen_treatment mixed
_refine_ls_matrix_type full
_refine_ls_number_parameters 276
_refine_ls_number_reflns 8148
_refine_ls_number_restraints 0
_refine_ls_restrained_S_all 1.045
_refine_ls_R_factor_all 0.0573
_refine_ls_R_factor_gt 0.0363
_refine_ls_shift/su_max 0.001
_refine_ls_shift/su_mean 0.000
_refine_ls_structure_factor_coef Fsqd
_refine_ls_weighting_details 'calc w=1/[\s^2^(Fo^2^)+(0.0520P)^2^+0.4100P] where P=(Fo^2^+2Fc^2^)/3'
_refine_ls_weighting_scheme calc
_refine_ls_wR_factor_gt 0.0916
_refine_ls_wR_factor_ref 0.1001
_reflns_number_gt 6008
_reflns_number_total 8148
_reflns_threshold_expression >2sigma(I)
_cod_data_source_file b707518a.txt
_cod_data_source_block 39
_cod_depositor_comments
;
The following automatic conversions were performed:
'_symmetry_cell_setting' value 'Monoclinic' changed to 'monoclinic'
according to '/home/saulius/struct/CIF-dictionaries/cif_core.dic'
dictionary named 'cif_core.dic' version 2.4.1 from 2010-06-29.

Automatic conversion script
Id: cif_fix_enum 1527 2010-12-29 10:47:43Z saulius 
;
_cod_original_sg_symbol_H-M P2(1)/c
_cod_database_code 7102161

loop_
_symmetry_equiv_pos_as_xyz
'x, y, z'
'-x, y+1/2, -z+1/2'
'-x, -y, -z'
'x, -y-1/2, z-1/2'

loop_
_atom_site_label
_atom_site_type_symbol
_atom_site_fract_x
_atom_site_fract_y
_atom_site_fract_z
_atom_site_U_iso_or_equiv
_atom_site_adp_type
_atom_site_occupancy
_atom_site_symmetry_multiplicity
_atom_site_calc_flag
_atom_site_refinement_flags
Br1 Br -0.167241(9) 0.09022(3) 0.629719(8) 0.04513(7) Uani 1 1 d .
N11 N 0.45081(6) 1.14130(17) 0.65915(4) 0.02060(19) Uani 1 1 d .
C12 C 0.45731(8) 0.9526(2) 0.69237(5) 0.0232(2) Uani 1 1 d .
N13 N 0.38422(7) 0.84072(19) 0.68400(4) 0.0245(2) Uani 1 1 d .
C14 C 0.32566(7) 0.9644(2) 0.64201(5) 0.0212(2) Uani 1 1 d .
C15 C 0.23899(8) 0.9233(2) 0.61529(5) 0.0243(2) Uani 1 1 d .
H15 H 0.2106 0.7957 0.6260 0.029 Uiso 1 1 calc R
C16 C 0.19538(8) 1.0719(2) 0.57296(6) 0.0254(2) Uani 1 1 d .
C17 C 0.23799(8) 1.2638(2) 0.55716(5) 0.0250(2) Uani 1 1 d .
C18 C 0.32405(8) 1.3053(2) 0.58363(5) 0.0228(2) Uani 1 1 d .
H18 H 0.3528 1.4330 0.5733 0.027 Uiso 1 1 calc R
H12 H 0.5109 0.9017 0.7192 0.027 Uiso 1 1 d R
C19 C 0.36658(7) 1.1531(2) 0.62576(5) 0.0198(2) Uani 1 1 d .
C20 C 0.10259(9) 1.0273(3) 0.54278(7) 0.0351(3) Uani 1 1 d .
H20A H 0.0833 0.8908 0.5591 0.053 Uiso 1 1 calc R
H20B H 0.0971 1.0088 0.4999 0.053 Uiso 1 1 calc R
H20C H 0.0669 1.1532 0.5497 0.053 Uiso 1 1 calc R
C21 C 0.18995(10) 1.4208(2) 0.50992(7) 0.0367(3) Uani 1 1 d .
H21A H 0.1412 1.4864 0.5230 0.055 Uiso 1 1 calc R
H21B H 0.1686 1.3384 0.4727 0.055 Uiso 1 1 calc R
H21C H 0.2288 1.5397 0.5033 0.055 Uiso 1 1 calc R
N31 N 0.60277(9) 1.3253(2) 0.51238(5) 0.0348(3) Uani 1 1 d .
C32 C 0.56623(9) 1.3679(2) 0.55764(6) 0.0271(2) Uani 1 1 d .
H32 H 0.5430 1.5127 0.5600 0.033 Uiso 1 1 calc R
C33 C 0.55995(7) 1.21543(19) 0.60128(5) 0.0191(2) Uani 1 1 d .
C34 C 0.59228(9) 1.0031(2) 0.59693(6) 0.0275(2) Uani 1 1 d .
H34 H 0.5890 0.8924 0.6258 0.033 Uiso 1 1 calc R
C35 C 0.62942(9) 0.9548(2) 0.54978(7) 0.0297(3) Uani 1 1 d .
H35 H 0.6515 0.8100 0.5455 0.036 Uiso 1 1 calc R
C36 C 0.63376(9) 1.1206(2) 0.50924(6) 0.0292(3) Uani 1 1 d .
H36 H 0.6602 1.0871 0.4774 0.035 Uiso 1 1 calc R
C37 C 0.52251(7) 1.2844(2) 0.65275(5) 0.0216(2) Uani 1 1 d .
H37A H 0.5683 1.2788 0.6900 0.026 Uiso 1 1 calc R
H37B H 0.5020 1.4406 0.6467 0.026 Uiso 1 1 calc R
C41 C 0.12472(7) 0.2484(2) 0.70414(5) 0.0214(2) Uani 1 1 d .
C42 C 0.09034(8) 0.0458(2) 0.71731(6) 0.0261(2) Uani 1 1 d .
H42 H 0.1265 -0.0602 0.7418 0.031 Uiso 1 1 calc R
C43 C 0.00345(9) -0.0025(2) 0.69495(6) 0.0290(3) Uani 1 1 d .
H43 H -0.0197 -0.1408 0.7040 0.035 Uiso 1 1 calc R
C44 C -0.04874(8) 0.1527(2) 0.65951(6) 0.0290(3) Uani 1 1 d .
C45 C -0.01579(9) 0.3558(2) 0.64577(6) 0.0305(3) Uani 1 1 d .
H45 H -0.0522 0.4615 0.6214 0.037 Uiso 1 1 calc R
C46 C 0.07058(8) 0.4019(2) 0.66797(6) 0.0271(2) Uani 1 1 d .
H46 H 0.0935 0.5399 0.6585 0.033 Uiso 1 1 calc R
C47 C 0.21663(7) 0.2978(2) 0.72780(5) 0.0215(2) Uani 1 1 d .
N47 N 0.25152(7) 0.46869(18) 0.70874(5) 0.0236(2) Uani 1 1 d .
O47 O 0.33737(6) 0.48907(17) 0.73532(4) 0.02741(19) Uani 1 1 d .
H47 H 0.3521(12) 0.613(3) 0.7174(8) 0.033 Uiso 1 1 d .
C48 C 0.26670(8) 0.1542(2) 0.77307(6) 0.0280(3) Uani 1 1 d .
N48 N 0.30584(9) 0.0437(2) 0.80988(7) 0.0448(3) Uani 1 1 d .

loop_
_atom_site_aniso_label
_atom_site_aniso_U_11
_atom_site_aniso_U_22
_atom_site_aniso_U_33
_atom_site_aniso_U_23
_atom_site_aniso_U_13
_atom_site_aniso_U_12
Br1 0.02128(8) 0.06025(12) 0.05077(11) -0.00289(7) 0.00212(6) -0.01034(6)
N11 0.0164(4) 0.0268(5) 0.0186(4) 0.0001(4) 0.0040(3) -0.0054(4)
C12 0.0187(5) 0.0317(6) 0.0186(5) 0.0037(4) 0.0031(4) -0.0048(4)
N13 0.0193(5) 0.0324(5) 0.0208(4) 0.0052(4) 0.0027(4) -0.0057(4)
C14 0.0171(5) 0.0291(6) 0.0175(5) 0.0000(4) 0.0042(4) -0.0035(4)
C15 0.0176(5) 0.0326(6) 0.0230(5) -0.0016(5) 0.0053(4) -0.0063(4)
C16 0.0163(5) 0.0354(7) 0.0238(5) -0.0045(5) 0.0029(4) -0.0006(4)
C17 0.0221(5) 0.0283(6) 0.0231(5) -0.0022(4) 0.0025(4) 0.0032(5)
C18 0.0211(5) 0.0244(5) 0.0228(5) -0.0007(4) 0.0051(4) -0.0007(4)
C19 0.0159(5) 0.0257(5) 0.0178(5) -0.0023(4) 0.0042(4) -0.0035(4)
C20 0.0190(6) 0.0471(8) 0.0352(7) -0.0036(6) -0.0014(5) -0.0027(5)
C21 0.0313(7) 0.0361(7) 0.0376(7) 0.0044(6) -0.0021(6) 0.0065(6)
N31 0.0484(8) 0.0324(6) 0.0289(6) 0.0057(5) 0.0196(5) 0.0016(5)
C32 0.0351(7) 0.0233(6) 0.0250(5) 0.0017(5) 0.0112(5) 0.0011(5)
C33 0.0166(5) 0.0221(5) 0.0182(4) -0.0021(4) 0.0032(4) -0.0059(4)
C34 0.0295(6) 0.0239(6) 0.0318(6) 0.0040(5) 0.0126(5) -0.0017(5)
C35 0.0302(7) 0.0239(6) 0.0383(7) -0.0034(5) 0.0150(6) -0.0019(5)
C36 0.0314(7) 0.0330(7) 0.0266(6) -0.0054(5) 0.0136(5) -0.0050(5)
C37 0.0189(5) 0.0257(5) 0.0207(5) -0.0031(4) 0.0058(4) -0.0076(4)
C41 0.0174(5) 0.0226(5) 0.0248(5) 0.0010(4) 0.0061(4) -0.0003(4)
C42 0.0227(6) 0.0231(6) 0.0336(6) 0.0034(5) 0.0086(5) 0.0003(4)
C43 0.0251(6) 0.0266(6) 0.0374(7) -0.0006(5) 0.0112(5) -0.0057(5)
C44 0.0199(6) 0.0363(7) 0.0308(6) -0.0037(5) 0.0063(5) -0.0038(5)
C45 0.0210(6) 0.0351(7) 0.0331(6) 0.0054(5) 0.0017(5) 0.0010(5)
C46 0.0213(5) 0.0256(6) 0.0333(6) 0.0070(5) 0.0040(5) -0.0014(4)
C47 0.0180(5) 0.0216(5) 0.0251(5) 0.0020(4) 0.0053(4) 0.0019(4)
N47 0.0178(5) 0.0275(5) 0.0244(5) 0.0014(4) 0.0028(4) -0.0018(4)
O47 0.0182(4) 0.0323(5) 0.0292(4) 0.0055(4) 0.0004(3) -0.0051(3)
C48 0.0201(5) 0.0266(6) 0.0368(7) 0.0049(5) 0.0055(5) 0.0014(5)
N48 0.0335(7) 0.0414(7) 0.0554(8) 0.0183(6) 0.0019(6) 0.0078(6)

loop_
_atom_type_symbol
_atom_type_description
_atom_type_scat_dispersion_real
_atom_type_scat_dispersion_imag
_atom_type_scat_source
C C 0.0033 0.0016 'International Tables Vol C Tables 4.2.6.8 and 6.1.1.4'
H H 0.0000 0.0000 'International Tables Vol C Tables 4.2.6.8 and 6.1.1.4'
N N 0.0061 0.0033 'International Tables Vol C Tables 4.2.6.8 and 6.1.1.4'
O O 0.0106 0.0060 'International Tables Vol C Tables 4.2.6.8 and 6.1.1.4'
Br Br -0.2901 2.4595 'International Tables Vol C Tables 4.2.6.8 and 6.1.1.4'

loop_
_geom_angle_atom_site_label_1
_geom_angle_atom_site_label_2
_geom_angle_atom_site_label_3
_geom_angle
C12 N11 C19 107.05(10)
C12 N11 C37 125.92(10)
C19 N11 C37 126.35(10)
N13 C12 N11 113.11(11)
N13 C12 H12 123.0
N11 C12 H12 123.8
C12 N13 C14 104.94(10)
N13 C14 C15 130.31(11)
N13 C14 C19 109.71(10)
C15 C14 C19 119.95(11)
C16 C15 C14 118.72(11)
C16 C15 H15 120.6
C14 C15 H15 120.6
C15 C16 C17 120.56(11)
C15 C16 C20 119.37(12)
C17 C16 C20 120.07(12)
C18 C17 C16 120.88(11)
C18 C17 C21 119.36(12)
C16 C17 C21 119.73(12)
C17 C18 C19 117.51(11)
C17 C18 H18 121.2
C19 C18 H18 121.2
N11 C19 C18 132.42(11)
N11 C19 C14 105.19(10)
C18 C19 C14 122.38(11)
C16 C20 H20A 109.5
C16 C20 H20B 109.5
H20A C20 H20B 109.5
C16 C20 H20C 109.5
H20A C20 H20C 109.5
H20B C20 H20C 109.5
C17 C21 H21A 109.5
C17 C21 H21B 109.5
H21A C21 H21B 109.5
C17 C21 H21C 109.5
H21A C21 H21C 109.5
H21B C21 H21C 109.5
C36 N31 C32 117.03(12)
N31 C32 C33 124.33(12)
N31 C32 H32 117.8
C33 C32 H32 117.8
C32 C33 C34 117.59(11)
C32 C33 C37 120.21(11)
C34 C33 C37 122.14(11)
C35 C34 C33 118.92(12)
C35 C34 H34 120.5
C33 C34 H34 120.5
C36 C35 C34 118.75(13)
C36 C35 H35 120.6
C34 C35 H35 120.6
N31 C36 C35 123.35(12)
N31 C36 H36 118.3
C35 C36 H36 118.3
N11 C37 C33 112.42(9)
N11 C37 H37A 109.1
C33 C37 H37A 109.1
N11 C37 H37B 109.1
C33 C37 H37B 109.1
H37A C37 H37B 107.9
C42 C41 C46 118.91(11)
C42 C41 C47 120.21(11)
C46 C41 C47 120.87(11)
C43 C42 C41 120.56(12)
C43 C42 H42 119.7
C41 C42 H42 119.7
C44 C43 C42 119.34(12)
C44 C43 H43 120.3
C42 C43 H43 120.3
C43 C44 C45 121.07(12)
C43 C44 Br1 119.67(10)
C45 C44 Br1 119.26(10)
C46 C45 C44 119.18(12)
C46 C45 H45 120.4
C44 C45 H45 120.4
C45 C46 C41 120.94(12)
C45 C46 H46 119.5
C41 C46 H46 119.5
N47 C47 C48 120.67(11)
N47 C47 C41 120.35(11)
C48 C47 C41 118.98(11)
C47 N47 O47 112.58(10)
N47 O47 H47 102.0(12)
N48 C48 C47 178.38(17)

loop_
_geom_bond_atom_site_label_1
_geom_bond_atom_site_label_2
_geom_bond_distance
Br1 C44 1.8918(13)
N11 C12 1.3561(16)
N11 C19 1.3859(15)
N11 C37 1.4641(15)
C12 N13 1.3195(15)
C12 H12 0.9803
N13 C14 1.3921(16)
C14 C15 1.3979(16)
C14 C19 1.3998(17)
C15 C16 1.3835(18)
C15 H15 0.9500
C16 C17 1.4257(19)
C16 C20 1.5054(18)
C17 C18 1.3884(17)
C17 C21 1.5065(18)
C18 C19 1.3885(17)
C18 H18 0.9500
C20 H20A 0.9800
C20 H20B 0.9800
C20 H20C 0.9800
C21 H21A 0.9800
C21 H21B 0.9800
C21 H21C 0.9800
N31 C36 1.3308(19)
N31 C32 1.3338(17)
C32 C33 1.3801(17)
C32 H32 0.9500
C33 C34 1.3852(18)
C33 C37 1.5062(16)
C34 C35 1.3852(19)
C34 H34 0.9500
C35 C36 1.377(2)
C35 H35 0.9500
C36 H36 0.9500
C37 H37A 0.9900
C37 H37B 0.9900
C41 C42 1.3944(17)
C41 C46 1.3972(17)
C41 C47 1.4701(16)
C42 C43 1.3919(18)
C42 H42 0.9500
C43 C44 1.381(2)
C43 H43 0.9500
C44 C45 1.391(2)
C45 C46 1.3809(18)
C45 H45 0.9500
C46 H46 0.9500
C47 N47 1.2907(16)
C47 C48 1.4421(17)
N47 O47 1.3690(13)
O47 H47 0.907(18)
C48 N48 1.1407(19)

loop_
_geom_hbond_atom_site_label_D
_geom_hbond_atom_site_label_H
_geom_hbond_atom_site_label_A
_geom_hbond_distance_DH
_geom_hbond_distance_HA
_geom_hbond_distance_DA
_geom_hbond_angle_DHA
O47 H47 N13 0.907(18) 1.704(18) 2.6100(15) 177.6(17)

loop_
_geom_torsion_atom_site_label_1
_geom_torsion_atom_site_label_2
_geom_torsion_atom_site_label_3
_geom_torsion_atom_site_label_4
_geom_torsion
C19 N11 C12 N13 -0.58(14)
C37 N11 C12 N13 -171.60(11)
N11 C12 N13 C14 0.31(15)
C12 N13 C14 C15 178.34(13)
C12 N13 C14 C19 0.08(14)
N13 C14 C15 C16 -178.09(13)
C19 C14 C15 C16 0.02(18)
C14 C15 C16 C17 -0.30(19)
C14 C15 C16 C20 178.64(12)
C15 C16 C17 C18 0.26(19)
C20 C16 C17 C18 -178.67(12)
C15 C16 C17 C21 178.57(13)
C20 C16 C17 C21 -0.36(19)
C16 C17 C18 C19 0.07(18)
C21 C17 C18 C19 -178.25(12)
C12 N11 C19 C18 -178.51(13)
C37 N11 C19 C18 -7.5(2)
C12 N11 C19 C14 0.58(13)
C37 N11 C19 C14 171.55(11)
C17 C18 C19 N11 178.60(12)
C17 C18 C19 C14 -0.37(18)
N13 C14 C19 N11 -0.41(13)
C15 C14 C19 N11 -178.88(11)
N13 C14 C19 C18 178.80(11)
C15 C14 C19 C18 0.33(19)
C36 N31 C32 C33 1.0(2)
N31 C32 C33 C34 -1.4(2)
N31 C32 C33 C37 176.08(13)
C32 C33 C34 C35 0.40(19)
C37 C33 C34 C35 -176.99(12)
C33 C34 C35 C36 0.7(2)
C32 N31 C36 C35 0.2(2)
C34 C35 C36 N31 -1.1(2)
C12 N11 C37 C33 90.08(14)
C19 N11 C37 C33 -79.24(15)
C32 C33 C37 N11 125.19(12)
C34 C33 C37 N11 -57.48(15)
C46 C41 C42 C43 -0.21(19)
C47 C41 C42 C43 -179.83(12)
C41 C42 C43 C44 -0.1(2)
C42 C43 C44 C45 0.1(2)
C42 C43 C44 Br1 -179.21(10)
C43 C44 C45 C46 0.1(2)
Br1 C44 C45 C46 179.47(11)
C44 C45 C46 C41 -0.4(2)
C42 C41 C46 C45 0.5(2)
C47 C41 C46 C45 -179.92(12)
C42 C41 C47 N47 169.57(12)
C46 C41 C47 N47 -10.04(18)
C42 C41 C47 C48 -11.22(18)
C46 C41 C47 C48 169.17(12)
C48 C47 N47 O47 1.02(17)
C41 C47 N47 O47 -179.78(10)

loop_
_cod_related_entry_id
_cod_related_entry_database
_cod_related_entry_code
1 ChemSpider 21197989
